data_1569840
loop_
_publ_author_name
'Oya, Ryoto'
'Ota, Kenji'
'Fuki, Masaaki'
'Kobori, Yasuhiro'
'Higashi, Masahiro'
'Nagao, Kazunori'
'Ohmiya, Hirohisa'

_publ_section_title
;
 Biomimetic design of an &#x3b1;-ketoacylphosphonium-based light-activated
 oxygenation auxiliary.
;
_journal_issue 38
_journal_name_full 'Chemical science'
_journal_page_first 10488
_journal_page_last 10493
_journal_paper_doi 10.1039/d3sc03572g
_journal_volume 14
_journal_year 2023
_chemical_absolute_configuration 'CHOOSE rm ad rmad syn or unk'
_chemical_formula_moiety 'C21 H35 Cl N O2 P'
_chemical_formula_sum 'C21 H35 Cl N O2 P'
_chemical_formula_weight 399.94
_space_group_crystal_system orthorhombic
_space_group_IT_number 19
_space_group_name_Hall 'P 2ac 2ab'
_space_group_name_H-M_alt 'P 21 21 21'
_atom_sites_solution_hydrogens geom
_atom_sites_solution_primary direct
_atom_sites_solution_secondary difmap
_audit_update_record
;
2023-05-31 deposited with the CCDC.	2023-09-07 downloaded from the CCDC.
;
_cell_angle_alpha 90.0000
_cell_angle_beta 90.0000
_cell_angle_gamma 90.0000
_cell_formula_units_Z 4
_cell_length_a 9.5728(6)
_cell_length_b 12.9468(9)
_cell_length_c 18.7278(10)
_cell_measurement_reflns_used 18177
_cell_measurement_temperature 296
_cell_measurement_theta_max 27.48
_cell_measurement_theta_min 1.91
_cell_volume 2321.1(3)
_computing_cell_refinement 'RAPID AUTO'
_computing_data_collection 'RAPID AUTO (Rigaku, ????)'
_computing_data_reduction 'RAPID AUTO'
_computing_molecular_graphics 'CrystalStructure 4.3'
_computing_publication_material 'CrystalStructure 4.3 (Rigaku, 2019)'
_computing_structure_refinement 'SHELXL Version 2018/3 (Sheldrick, 2008)'
_computing_structure_solution 'SHELXT Version 2018/2 (Sheldrick, 2014)'
_diffrn_ambient_temperature 296
_diffrn_detector_area_resol_mean 10.000
_diffrn_measured_fraction_theta_full 0.998
_diffrn_measured_fraction_theta_max 0.996
_diffrn_measurement_device_type 'Rigaku R-AXIS RAPID'
_diffrn_measurement_method \w
_diffrn_radiation_type 'Mo K\a'
_diffrn_radiation_wavelength 0.71075
_diffrn_reflns_av_R_equivalents 0.0413
_diffrn_reflns_av_unetI/netI 0.0346
_diffrn_reflns_Laue_measured_fraction_full 0.998
_diffrn_reflns_Laue_measured_fraction_max 0.996
_diffrn_reflns_limit_h_max 12
_diffrn_reflns_limit_h_min -10
_diffrn_reflns_limit_k_max 16
_diffrn_reflns_limit_k_min -16
_diffrn_reflns_limit_l_max 24
_diffrn_reflns_limit_l_min -22
_diffrn_reflns_number 21765
_diffrn_reflns_point_group_measured_fraction_full 0.996
_diffrn_reflns_point_group_measured_fraction_max 0.995
_diffrn_reflns_theta_full 25.242
_diffrn_reflns_theta_max 27.484
_diffrn_reflns_theta_min 1.912
_diffrn_standards_number 0
_exptl_absorpt_coefficient_mu 0.247
_exptl_absorpt_correction_T_max 0.841
_exptl_absorpt_correction_T_min 0.578
_exptl_absorpt_correction_type multi-scan
_exptl_absorpt_process_details 'ABSCOR (Rigaku, 1995)'
_exptl_crystal_colour colorless
_exptl_crystal_density_diffrn 1.144
_exptl_crystal_density_method 'not measured'
_exptl_crystal_description block
_exptl_crystal_F_000 864.00
_exptl_crystal_size_max 0.800
_exptl_crystal_size_mid 0.800
_exptl_crystal_size_min 0.700
_refine_diff_density_max 0.63
_refine_diff_density_min -0.63
_refine_ls_abs_structure_details
;
 Flack x determined using 1775 quotients [(I+)-(I-)]/[(I+)+(I-)]
 (Parsons, Flack and Wagner, Acta Cryst. B69 (2013) 249-259).
;
_refine_ls_abs_structure_Flack 0.46(2)
_refine_ls_extinction_method none
_refine_ls_goodness_of_fit_ref 1.046
_refine_ls_hydrogen_treatment constr
_refine_ls_number_parameters 235
_refine_ls_number_reflns 5299
_refine_ls_number_restraints 0
_refine_ls_R_factor_all 0.0586
_refine_ls_R_factor_gt 0.0502
_refine_ls_shift/su_max 0.003
_refine_ls_structure_factor_coef Fsqd
_refine_ls_weighting_details 'w = 1/[\s^2^(Fo^2^)+(0.0694P)^2^+1.3040P] where P=(Fo^2^+2Fc^2^)/3'
_refine_ls_weighting_scheme calc
_refine_ls_wR_factor_gt 0.1299
_refine_ls_wR_factor_ref 0.1350
_reflns_Friedel_coverage 0.766
_reflns_Friedel_fraction_full 0.994
_reflns_Friedel_fraction_max 0.994
_reflns_number_gt 4695
_reflns_number_total 5299
_reflns_threshold_expression F^2^>2.0\s(F^2^)
_cod_data_source_file d3sc03572g2.cif
_cod_data_source_block RO919-3
_cod_depositor_comments 'Adding full bibliography for 1569840.cif.'
_cod_database_code 1569840

loop_
_space_group_symop_id
_space_group_symop_operation_xyz
1 +X,+Y,+Z
2 1/2-X,-Y,1/2+Z
3 1/2+X,1/2-Y,-Z
4 -X,1/2+Y,1/2-Z

loop_
_atom_site_label
_atom_site_type_symbol
_atom_site_fract_x
_atom_site_fract_y
_atom_site_fract_z
_atom_site_U_iso_or_equiv
_atom_site_adp_type
_atom_site_occupancy
_atom_site_site_symmetry_order
_atom_site_calc_flag
_atom_site_refinement_flags_posn
_atom_site_refinement_flags_adp
_atom_site_refinement_flags_occupancy
_atom_site_disorder_assembly
_atom_site_disorder_group
Cl1 Cl 0.54089(11) 0.20461(7) 0.31750(5) 0.0421(3) Uani 1 1 d . . . . .
P1 P 0.55892(9) 0.52091(6) 0.32866(5) 0.0284(2) Uani 1 1 d . . . . .
O2 O 0.4964(3) 0.45811(19) 0.45958(13) 0.0343(6) Uani 1 1 d . . . . .
O3 O 0.8353(3) 0.4554(2) 0.38461(15) 0.0421(7) Uani 1 1 d . . . . .
N4 N 0.7648(4) 0.4022(2) 0.49498(17) 0.0345(7) Uani 1 1 d . . . . .
C5 C 0.5918(4) 0.4572(3) 0.24485(19) 0.0316(8) Uani 1 1 d . . . . .
H5A H 0.547619 0.389773 0.246460 0.038 Uiso 1 1 calc R U . . .
H5B H 0.545858 0.496439 0.207505 0.038 Uiso 1 1 calc R U . . .
C6 C 0.5169(4) 0.3958(3) 0.51893(19) 0.0348(8) Uani 1 1 d . . . . .
C7 C 0.7428(4) 0.4317(3) 0.4267(2) 0.0337(8) Uani 1 1 d . . . . .
C8 C 0.7438(4) 0.4420(3) 0.2232(2) 0.0377(9) Uani 1 1 d . . . . .
H8A H 0.791317 0.401912 0.259615 0.045 Uiso 1 1 calc R U . . .
H8B H 0.789311 0.508805 0.220135 0.045 Uiso 1 1 calc R U . . .
C9 C 0.7559(5) 0.3867(3) 0.1514(2) 0.0399(9) Uani 1 1 d . . . . .
H9A H 0.711583 0.319475 0.154758 0.048 Uiso 1 1 calc R U . . .
H9B H 0.707248 0.426279 0.115207 0.048 Uiso 1 1 calc R U . . .
C10 C 0.3780(4) 0.5538(3) 0.3326(2) 0.0321(7) Uani 1 1 d . . . . .
H10A H 0.360267 0.587099 0.378091 0.038 Uiso 1 1 calc R U . . .
H10B H 0.359050 0.604129 0.295478 0.038 Uiso 1 1 calc R U . . .
C11 C 0.5915(4) 0.4315(3) 0.40290(19) 0.0314(8) Uani 1 1 d . . . . .
H11 H 0.568487 0.361649 0.386599 0.038 Uiso 1 1 calc R U . . .
C12 C 0.6579(4) 0.6383(3) 0.3373(2) 0.0341(8) Uani 1 1 d . . . . .
H12A H 0.756184 0.622099 0.331588 0.041 Uiso 1 1 calc R U . . .
H12B H 0.631781 0.684479 0.298724 0.041 Uiso 1 1 calc R U . . .
C13 C 0.9100(5) 0.3940(3) 0.5199(2) 0.0411(9) Uani 1 1 d . . . . .
H13A H 0.910914 0.372568 0.568949 0.049 Uiso 1 1 calc R U . . .
H13B H 0.958938 0.344170 0.491366 0.049 Uiso 1 1 calc R U . . .
H13C H 0.954951 0.460028 0.515612 0.049 Uiso 1 1 calc R U . . .
C14 C 0.6523(4) 0.3681(3) 0.53809(19) 0.0347(8) Uani 1 1 d . . . . .
C15 C 0.2736(4) 0.4642(3) 0.3242(3) 0.0406(9) Uani 1 1 d . . . . .
H15A H 0.314000 0.412124 0.293206 0.049 Uiso 1 1 calc R U . . .
H15B H 0.257593 0.432854 0.370482 0.049 Uiso 1 1 calc R U . . .
C16 C 0.4027(5) 0.3690(3) 0.5595(2) 0.0425(10) Uani 1 1 d . . . . .
H16 H 0.313246 0.388579 0.545756 0.051 Uiso 1 1 calc R U . . .
C17 C 0.9076(5) 0.3730(4) 0.1294(2) 0.0474(11) Uani 1 1 d . . . . .
H17A H 0.911732 0.338063 0.084259 0.057 Uiso 1 1 calc R U . . .
H17B H 0.951280 0.439456 0.125311 0.057 Uiso 1 1 calc R U . . .
H17C H 0.955611 0.332756 0.164823 0.057 Uiso 1 1 calc R U . . .
C18 C 0.6383(5) 0.6948(3) 0.4079(2) 0.0430(10) Uani 1 1 d . . . . .
H18A H 0.540276 0.711527 0.414028 0.052 Uiso 1 1 calc R U . . .
H18B H 0.665842 0.649700 0.446765 0.052 Uiso 1 1 calc R U . . .
C19 C 0.6723(6) 0.3111(3) 0.6003(2) 0.0468(11) Uani 1 1 d . . . . .
H19 H 0.761797 0.291633 0.614135 0.056 Uiso 1 1 calc R U . . .
C20 C 0.4238(6) 0.3117(3) 0.6219(2) 0.0513(12) Uani 1 1 d . . . . .
H20 H 0.348182 0.292627 0.650127 0.062 Uiso 1 1 calc R U . . .
C21 C 0.5583(6) 0.2836(3) 0.6413(2) 0.0547(13) Uani 1 1 d . . . . .
H21 H 0.571998 0.245350 0.682724 0.066 Uiso 1 1 calc R U . . .
C22 C 0.7235(7) 0.7928(4) 0.4109(3) 0.0638(14) Uani 1 1 d . . . . .
H22A H 0.694370 0.837861 0.372339 0.077 Uiso 1 1 calc R U . . .
H22B H 0.820993 0.775652 0.403253 0.077 Uiso 1 1 calc R U . . .
C23 C 0.0744(5) 0.5922(4) 0.3092(4) 0.0704(17) Uani 1 1 d . . . . .
H23A H -0.012153 0.597057 0.283553 0.085 Uiso 1 1 calc R U . . .
H23B H 0.056565 0.596709 0.359535 0.085 Uiso 1 1 calc R U . . .
H23C H 0.134946 0.647627 0.295015 0.085 Uiso 1 1 calc R U . . .
C24 C 0.7102(9) 0.8506(5) 0.4808(3) 0.092(2) Uani 1 1 d . . . . .
H24A H 0.766710 0.911774 0.479129 0.110 Uiso 1 1 calc R U . . .
H24B H 0.614323 0.869453 0.488282 0.110 Uiso 1 1 calc R U . . .
H24C H 0.741060 0.807187 0.519225 0.110 Uiso 1 1 calc R U . . .
C25 C 0.1380(6) 0.4982(4) 0.2940(7) 0.150(5) Uani 1 1 d . . . . .
H25A H 0.148423 0.495629 0.242464 0.179 Uiso 1 1 calc R U . . .
H25B H 0.070764 0.445179 0.306390 0.179 Uiso 1 1 calc R U . . .

loop_
_atom_site_aniso_label
_atom_site_aniso_U_11
_atom_site_aniso_U_22
_atom_site_aniso_U_33
_atom_site_aniso_U_23
_atom_site_aniso_U_13
_atom_site_aniso_U_12
Cl1 0.0548(6) 0.0299(4) 0.0417(5) -0.0070(4) 0.0061(5) -0.0088(4)
P1 0.0297(4) 0.0225(4) 0.0331(4) 0.0003(3) 0.0012(4) -0.0004(3)
O2 0.0393(15) 0.0309(13) 0.0325(13) 0.0008(10) 0.0056(11) 0.0008(11)
O3 0.0384(15) 0.0468(16) 0.0410(16) 0.0075(12) 0.0026(13) 0.0020(13)
N4 0.0433(19) 0.0296(15) 0.0307(16) -0.0005(12) -0.0017(14) 0.0032(14)
C5 0.036(2) 0.0266(17) 0.0322(18) 0.0032(13) -0.0014(15) 0.0048(14)
C6 0.050(2) 0.0242(16) 0.0307(18) 0.0001(13) 0.0063(16) -0.0025(15)
C7 0.042(2) 0.0250(16) 0.0339(19) -0.0013(14) -0.0015(17) 0.0041(16)
C8 0.036(2) 0.036(2) 0.041(2) -0.0003(16) 0.0052(17) -0.0002(17)
C9 0.046(2) 0.038(2) 0.036(2) -0.0022(16) 0.0029(17) 0.0079(18)
C10 0.0319(18) 0.0261(16) 0.0383(19) -0.0007(14) 0.0042(16) -0.0008(13)
C11 0.039(2) 0.0240(16) 0.0310(17) -0.0015(14) 0.0030(15) -0.0019(14)
C12 0.0343(19) 0.0267(16) 0.041(2) -0.0005(15) 0.0005(16) -0.0048(15)
C13 0.046(2) 0.039(2) 0.038(2) -0.0018(16) -0.0082(18) 0.0075(18)
C14 0.053(2) 0.0218(15) 0.0291(18) -0.0009(14) 0.0017(17) -0.0018(16)
C15 0.039(2) 0.0278(17) 0.056(2) 0.0016(18) 0.002(2) -0.0050(15)
C16 0.053(3) 0.0290(18) 0.046(2) -0.0030(17) 0.0105(19) -0.0071(18)
C17 0.051(3) 0.048(2) 0.043(2) -0.0010(19) 0.010(2) 0.006(2)
C18 0.044(2) 0.033(2) 0.052(2) -0.0106(18) 0.0032(19) -0.0108(17)
C19 0.063(3) 0.033(2) 0.045(2) 0.0067(17) 0.006(2) 0.009(2)
C20 0.078(4) 0.033(2) 0.043(2) 0.0044(17) 0.021(2) -0.009(2)
C21 0.087(4) 0.034(2) 0.043(2) 0.0128(17) 0.014(3) 0.004(2)
C22 0.078(4) 0.049(3) 0.065(3) -0.014(2) 0.005(3) -0.031(3)
C23 0.036(2) 0.065(3) 0.111(5) 0.033(3) -0.007(3) -0.003(2)
C24 0.135(6) 0.066(4) 0.075(4) -0.027(3) -0.001(4) -0.047(4)
C25 0.035(3) 0.041(3) 0.373(16) -0.031(6) -0.020(5) -0.008(2)

loop_
_atom_type_symbol
_atom_type_description
_atom_type_scat_dispersion_real
_atom_type_scat_dispersion_imag
_atom_type_scat_source
C C 0.0033 0.0016
;
International Tables for Crystallography
(Vol. C, Tables 4.2.6.8 and 6.1.1.4)
;
H H 0.0000 0.0000
;
International Tables for Crystallography
(Vol. C, Table 6.1.1.4)
;
Cl Cl 0.1484 0.1585
;
International Tables for Crystallography
(Vol. C, Tables 4.2.6.8 and 6.1.1.4)
;
N N 0.0061 0.0033
;
International Tables for Crystallography
(Vol. C, Tables 4.2.6.8 and 6.1.1.4)
;
O O 0.0106 0.0060
;
International Tables for Crystallography
(Vol. C, Tables 4.2.6.8 and 6.1.1.4)
;
P P 0.1023 0.0942
;
International Tables for Crystallography
(Vol. C, Tables 4.2.6.8 and 6.1.1.4)
;

loop_
_geom_angle_atom_site_label_1
_geom_angle_atom_site_label_2
_geom_angle_atom_site_label_3
_geom_angle
_geom_angle_site_symmetry_1
_geom_angle_site_symmetry_3
_geom_angle_publ_flag
C10 P1 C12 107.82(17) . . ?
C10 P1 C5 108.34(18) . . ?
C12 P1 C5 111.93(18) . . ?
C10 P1 C11 106.50(18) . . ?
C12 P1 C11 112.05(17) . . ?
C5 P1 C11 109.97(16) . . ?
C6 O2 C11 111.2(3) . . ?
C7 N4 C14 120.6(4) . . ?
C7 N4 C13 117.9(3) . . ?
C14 N4 C13 121.0(3) . . ?
C8 C5 P1 117.2(3) . . ?
C8 C5 H5A 108.0 . . ?
P1 C5 H5A 108.0 . . ?
C8 C5 H5B 108.0 . . ?
P1 C5 H5B 108.0 . . ?
H5A C5 H5B 107.2 . . ?
C16 C6 O2 118.5(4) . . ?
C16 C6 C14 122.2(4) . . ?
O2 C6 C14 119.2(3) . . ?
O3 C7 N4 124.6(4) . . ?
O3 C7 C11 120.1(3) . . ?
N4 C7 C11 115.3(3) . . ?
C5 C8 C9 111.5(3) . . ?
C5 C8 H8A 109.3 . . ?
C9 C8 H8A 109.3 . . ?
C5 C8 H8B 109.3 . . ?
C9 C8 H8B 109.3 . . ?
H8A C8 H8B 108.0 . . ?
C17 C9 C8 111.5(4) . . ?
C17 C9 H9A 109.3 . . ?
C8 C9 H9A 109.3 . . ?
C17 C9 H9B 109.3 . . ?
C8 C9 H9B 109.3 . . ?
H9A C9 H9B 108.0 . . ?
C15 C10 P1 116.5(3) . . ?
C15 C10 H10A 108.2 . . ?
P1 C10 H10A 108.2 . . ?
C15 C10 H10B 108.2 . . ?
P1 C10 H10B 108.2 . . ?
H10A C10 H10B 107.3 . . ?
O2 C11 C7 112.8(3) . . ?
O2 C11 P1 107.5(2) . . ?
C7 C11 P1 112.6(3) . . ?
O2 C11 H11 107.9 . . ?
C7 C11 H11 107.9 . . ?
P1 C11 H11 107.9 . . ?
C18 C12 P1 114.8(3) . . ?
C18 C12 H12A 108.6 . . ?
P1 C12 H12A 108.6 . . ?
C18 C12 H12B 108.6 . . ?
P1 C12 H12B 108.6 . . ?
H12A C12 H12B 107.6 . . ?
N4 C13 H13A 109.5 . . ?
N4 C13 H13B 109.5 . . ?
H13A C13 H13B 109.5 . . ?
N4 C13 H13C 109.5 . . ?
H13A C13 H13C 109.5 . . ?
H13B C13 H13C 109.5 . . ?
C6 C14 C19 118.7(4) . . ?
C6 C14 N4 118.8(3) . . ?
C19 C14 N4 122.5(4) . . ?
C25 C15 C10 112.6(4) . . ?
C25 C15 H15A 109.1 . . ?
C10 C15 H15A 109.1 . . ?
C25 C15 H15B 109.1 . . ?
C10 C15 H15B 109.1 . . ?
H15A C15 H15B 107.8 . . ?
C6 C16 C20 118.7(4) . . ?
C6 C16 H16 120.6 . . ?
C20 C16 H16 120.6 . . ?
C9 C17 H17A 109.5 . . ?
C9 C17 H17B 109.5 . . ?
H17A C17 H17B 109.5 . . ?
C9 C17 H17C 109.5 . . ?
H17A C17 H17C 109.5 . . ?
H17B C17 H17C 109.5 . . ?
C22 C18 C12 111.7(4) . . ?
C22 C18 H18A 109.3 . . ?
C12 C18 H18A 109.3 . . ?
C22 C18 H18B 109.3 . . ?
C12 C18 H18B 109.3 . . ?
H18A C18 H18B 107.9 . . ?
C21 C19 C14 119.6(5) . . ?
C21 C19 H19 120.2 . . ?
C14 C19 H19 120.2 . . ?
C21 C20 C16 119.5(4) . . ?
C21 C20 H20 120.3 . . ?
C16 C20 H20 120.3 . . ?
C19 C21 C20 121.4(4) . . ?
C19 C21 H21 119.3 . . ?
C20 C21 H21 119.3 . . ?
C18 C22 C24 113.8(5) . . ?
C18 C22 H22A 108.8 . . ?
C24 C22 H22A 108.8 . . ?
C18 C22 H22B 108.8 . . ?
C24 C22 H22B 108.8 . . ?
H22A C22 H22B 107.7 . . ?
C25 C23 H23A 109.5 . . ?
C25 C23 H23B 109.5 . . ?
H23A C23 H23B 109.5 . . ?
C25 C23 H23C 109.5 . . ?
H23A C23 H23C 109.5 . . ?
H23B C23 H23C 109.5 . . ?
C22 C24 H24A 109.5 . . ?
C22 C24 H24B 109.5 . . ?
H24A C24 H24B 109.5 . . ?
C22 C24 H24C 109.5 . . ?
H24A C24 H24C 109.5 . . ?
H24B C24 H24C 109.5 . . ?
C23 C25 C15 124.4(7) . . ?
C23 C25 H25A 106.2 . . ?
C15 C25 H25A 106.2 . . ?
C23 C25 H25B 106.2 . . ?
C15 C25 H25B 106.2 . . ?
H25A C25 H25B 106.4 . . ?

loop_
_geom_bond_atom_site_label_1
_geom_bond_atom_site_label_2
_geom_bond_distance
_geom_bond_site_symmetry_2
_geom_bond_publ_flag
P1 C10 1.785(4) . ?
P1 C12 1.798(4) . ?
P1 C5 1.801(4) . ?
P1 C11 1.836(4) . ?
O2 C6 1.388(4) . ?
O2 C11 1.440(4) . ?
O3 C7 1.225(5) . ?
N4 C7 1.351(5) . ?
N4 C14 1.417(5) . ?
N4 C13 1.470(5) . ?
C5 C8 1.523(5) . ?
C5 H5A 0.9700 . ?
C5 H5B 0.9700 . ?
C6 C16 1.376(6) . ?
C6 C14 1.392(6) . ?
C7 C11 1.515(6) . ?
C8 C9 1.528(5) . ?
C8 H8A 0.9700 . ?
C8 H8B 0.9700 . ?
C9 C17 1.520(6) . ?
C9 H9A 0.9700 . ?
C9 H9B 0.9700 . ?
C10 C15 1.538(5) . ?
C10 H10A 0.9700 . ?
C10 H10B 0.9700 . ?
C11 H11 0.9800 . ?
C12 C18 1.522(5) . ?
C12 H12A 0.9700 . ?
C12 H12B 0.9700 . ?
C13 H13A 0.9600 . ?
C13 H13B 0.9600 . ?
C13 H13C 0.9600 . ?
C14 C19 1.392(5) . ?
C15 C25 1.483(8) . ?
C15 H15A 0.9700 . ?
C15 H15B 0.9700 . ?
C16 C20 1.398(6) . ?
C16 H16 0.9300 . ?
C17 H17A 0.9600 . ?
C17 H17B 0.9600 . ?
C17 H17C 0.9600 . ?
C18 C22 1.509(6) . ?
C18 H18A 0.9700 . ?
C18 H18B 0.9700 . ?
C19 C21 1.381(7) . ?
C19 H19 0.9300 . ?
C20 C21 1.386(8) . ?
C20 H20 0.9300 . ?
C21 H21 0.9300 . ?
C22 C24 1.512(7) . ?
C22 H22A 0.9700 . ?
C22 H22B 0.9700 . ?
C23 C25 1.390(8) . ?
C23 H23A 0.9600 . ?
C23 H23B 0.9600 . ?
C23 H23C 0.9600 . ?
C24 H24A 0.9600 . ?
C24 H24B 0.9600 . ?
C24 H24C 0.9600 . ?
C25 H25A 0.9700 . ?
C25 H25B 0.9700 . ?

loop_
_geom_torsion_atom_site_label_1
_geom_torsion_atom_site_label_2
_geom_torsion_atom_site_label_3
_geom_torsion_atom_site_label_4
_geom_torsion
_geom_torsion_site_symmetry_1
_geom_torsion_site_symmetry_2
_geom_torsion_site_symmetry_3
_geom_torsion_site_symmetry_4
_geom_torsion_publ_flag
C10 P1 C5 C8 167.7(3) . . . . ?
C12 P1 C5 C8 49.0(3) . . . . ?
C11 P1 C5 C8 -76.3(3) . . . . ?
C11 O2 C6 C16 -145.7(3) . . . . ?
C11 O2 C6 C14 38.5(4) . . . . ?
C14 N4 C7 O3 -174.8(4) . . . . ?
C13 N4 C7 O3 -2.5(6) . . . . ?
C14 N4 C7 C11 3.6(5) . . . . ?
C13 N4 C7 C11 176.0(3) . . . . ?
P1 C5 C8 C9 179.7(3) . . . . ?
C5 C8 C9 C17 179.2(3) . . . . ?
C12 P1 C10 C15 178.4(3) . . . . ?
C5 P1 C10 C15 57.1(3) . . . . ?
C11 P1 C10 C15 -61.2(3) . . . . ?
C6 O2 C11 C7 -53.6(4) . . . . ?
C6 O2 C11 P1 -178.3(2) . . . . ?
O3 C7 C11 O2 -148.2(3) . . . . ?
N4 C7 C11 O2 33.3(4) . . . . ?
O3 C7 C11 P1 -26.3(4) . . . . ?
N4 C7 C11 P1 155.1(3) . . . . ?
C10 P1 C11 O2 -30.7(3) . . . . ?
C12 P1 C11 O2 86.9(3) . . . . ?
C5 P1 C11 O2 -147.9(2) . . . . ?
C10 P1 C11 C7 -155.5(3) . . . . ?
C12 P1 C11 C7 -37.9(3) . . . . ?
C5 P1 C11 C7 87.3(3) . . . . ?
C10 P1 C12 C18 62.6(3) . . . . ?
C5 P1 C12 C18 -178.4(3) . . . . ?
C11 P1 C12 C18 -54.3(4) . . . . ?
C16 C6 C14 C19 0.3(6) . . . . ?
O2 C6 C14 C19 176.0(3) . . . . ?
C16 C6 C14 N4 -177.5(3) . . . . ?
O2 C6 C14 N4 -1.8(5) . . . . ?
C7 N4 C14 C6 -20.5(5) . . . . ?
C13 N4 C14 C6 167.4(3) . . . . ?
C7 N4 C14 C19 161.8(4) . . . . ?
C13 N4 C14 C19 -10.3(5) . . . . ?
P1 C10 C15 C25 -152.5(6) . . . . ?
O2 C6 C16 C20 -176.0(3) . . . . ?
C14 C6 C16 C20 -0.3(6) . . . . ?
P1 C12 C18 C22 -179.5(4) . . . . ?
C6 C14 C19 C21 -0.1(6) . . . . ?
N4 C14 C19 C21 177.6(4) . . . . ?
C6 C16 C20 C21 0.1(6) . . . . ?
C14 C19 C21 C20 -0.1(7) . . . . ?
C16 C20 C21 C19 0.1(7) . . . . ?
C12 C18 C22 C24 -178.7(5) . . . . ?
C10 C15 C25 C23 -36.5(12) . . . . ?
